data_4088663
loop_
_publ_author_name
'Wang, Chunhong'
'Xiang, Li'
'Leng, Xuebing'
'Chen, Yaofeng'

_publ_section_title
;
 Synthesis and Structure of Silicon-Bridged Boratabenzene Fluorenyl
 Rare-Earth Metal Complexes
;
_journal_issue 11
_journal_name_full Organometallics
_journal_page_first 1995
_journal_paper_doi 10.1021/acs.organomet.6b00282
_journal_volume 35
_journal_year 2016
_chemical_formula_moiety 'C28 H36 B Gd I N O Si, C7 H8'
_chemical_formula_sum 'C35 H44 B Gd I N O Si'
_chemical_formula_weight 817.76
_space_group_crystal_system monoclinic
_space_group_IT_number 14
_space_group_name_Hall '-P 2ybc'
_space_group_name_H-M_alt 'P 1 21/c 1'
_atom_sites_solution_hydrogens geom
_audit_creation_date 2016-03-30
_audit_creation_method
;
Olex2 1.2
(compiled 2016.02.19 svn.r3266 for OlexSys, GUI svn.r5155)
;
_cell_angle_alpha 90
_cell_angle_beta 109.2770(10)
_cell_angle_gamma 90
_cell_formula_units_Z 4
_cell_length_a 18.5501(17)
_cell_length_b 14.4106(13)
_cell_length_c 13.5139(12)
_cell_measurement_reflns_used 9966
_cell_measurement_temperature 132(2)
_cell_measurement_theta_max 29.42
_cell_measurement_theta_min 2.33
_cell_volume 3410.0(5)
_computing_cell_refinement 'SAINT v7.68A (Bruker, 2009)'
_computing_data_collection 'Bruker APEX2'
_computing_data_reduction 'SAINT v7.68A (Bruker, 2009)'
_computing_molecular_graphics 'Olex2 (Dolomanov et al., 2009)'
_computing_publication_material 'Olex2 (Dolomanov et al., 2009)'
_computing_structure_refinement 'ShelXL (Sheldrick, 2015)'
_computing_structure_solution 'SHELXS-97 (Sheldrick, 2008)'
_diffrn_ambient_temperature 132.65
_diffrn_measured_fraction_theta_full 0.976
_diffrn_measured_fraction_theta_max 0.977
_diffrn_measurement_device_type 'Bruker APEX-II CCD'
_diffrn_measurement_method '\f and \w scans'
_diffrn_radiation_monochromator graphite
_diffrn_radiation_type MoK\a
_diffrn_radiation_wavelength 0.71073
_diffrn_reflns_av_R_equivalents 0.0370
_diffrn_reflns_av_unetI/netI 0.0374
_diffrn_reflns_Laue_measured_fraction_full 0.976
_diffrn_reflns_Laue_measured_fraction_max 0.977
_diffrn_reflns_limit_h_max 23
_diffrn_reflns_limit_h_min -17
_diffrn_reflns_limit_k_max 18
_diffrn_reflns_limit_k_min -16
_diffrn_reflns_limit_l_max 15
_diffrn_reflns_limit_l_min -17
_diffrn_reflns_number 24295
_diffrn_reflns_point_group_measured_fraction_full 0.976
_diffrn_reflns_point_group_measured_fraction_max 0.977
_diffrn_reflns_theta_full 25.242
_diffrn_reflns_theta_max 27.000
_diffrn_reflns_theta_min 1.830
_diffrn_standards_number 0
_exptl_absorpt_coefficient_mu 2.912
_exptl_absorpt_correction_T_max 0.7459
_exptl_absorpt_correction_T_min 0.5879
_exptl_absorpt_correction_type multi-scan
_exptl_absorpt_process_details
;
SADABS-2008/1 (Bruker,2008) was used for absorption correction.
wR2(int) was 0.0854 before and 0.0514 after correction.
The Ratio of minimum to maximum transmission is 0.7882.
The \l/2 correction factor is 0.0015.
;
_exptl_crystal_colour red
_exptl_crystal_colour_primary red
_exptl_crystal_density_diffrn 1.593
_exptl_crystal_density_method 'not measured'
_exptl_crystal_description block
_exptl_crystal_F_000 1620
_exptl_crystal_size_max 0.25
_exptl_crystal_size_mid 0.22
_exptl_crystal_size_min 0.18
_refine_diff_density_max 2.694
_refine_diff_density_min -1.267
_refine_diff_density_rms 0.161
_refine_ls_extinction_method none
_refine_ls_goodness_of_fit_ref 1.102
_refine_ls_hydrogen_treatment constr
_refine_ls_matrix_type full
_refine_ls_number_parameters 375
_refine_ls_number_reflns 7290
_refine_ls_number_restraints 19
_refine_ls_restrained_S_all 1.105
_refine_ls_R_factor_all 0.0607
_refine_ls_R_factor_gt 0.0440
_refine_ls_shift/su_max 0.003
_refine_ls_shift/su_mean 0.000
_refine_ls_structure_factor_coef Fsqd
_refine_ls_weighting_details
;
 w=1/[\s^2^(Fo^2^)+(0.0287P)^2^+29.6879P]
 where P=(Fo^2^+2Fc^2^)/3
;
_refine_ls_weighting_scheme calc
_refine_ls_wR_factor_gt 0.0943
_refine_ls_wR_factor_ref 0.1089
_reflns_Friedel_coverage 0.000
_reflns_number_gt 5959
_reflns_number_total 7290
_reflns_threshold_expression 'I > 2\s(I)'
_cod_data_source_file om6b00282_si_002.cif
_cod_data_source_block 10
_cod_database_code 4088663
_shelxl_version_number 2013-2
_shelx_space_group_comment
;
The symmetry employed for this shelxl refinement is uniquely defined
by the following loop, which should always be used as a source of
symmetry information in preference to the above space-group names.
They are only intended as comments.
;
_shelx_estimated_absorpt_t_max 0.622
_shelx_estimated_absorpt_t_min 0.530
_olex2_refinement_description
;
1. Fixed Uiso
 At 1.2 times of:
  All C(H) groups, All C(H,H) groups
 At 1.5 times of:
  All C(H,H,H) groups
2. Rigid bond restraints
 C18, C10
 with sigma for 1-2 distances of 0.01 and sigma for 1-3 distances of 0.01
3. Uiso/Uaniso restraints and constraints
C28 \\sim C27 \\sim C26: within 2A with sigma of 0.002 and sigma for terminal
atoms of 0.004
Uanis(C10) \\sim Ueq: with sigma of 0.002 and sigma for terminal atoms of 0.004
4.a Ternary CH refined with riding coordinates:
 C1(H1), C2(H2), C4(H4), C5(H5)
4.b Secondary CH2 refined with riding coordinates:
 C21(H21A,H21B), C23(H23A,H23B), C28(H28A,H28B), C27(H27A,H27B), C26(H26A,
 H26B), C25(H25A,H25B)
4.c Aromatic/amide H refined with riding coordinates:
 C11(H11), C12(H12), C13(H13), C14(H14), C15(H15), C16(H16), C17(H17),
 C18(H18), C31(H31), C32(H32), C33(H33), C34(H34), C35(H35)
4.d Idealised Me refined as rotating group:
 C19(H19A,H19B,H19C), C20(H20A,H20B,H20C), C22(H22A,H22B,H22C), C24(H24A,H24B,
 H24C), C29(H29A,H29B,H29C)
;
_olex2_submission_special_instructions 'No special instructions were received'

loop_
_space_group_symop_operation_xyz
'x, y, z'
'-x, y+1/2, -z+1/2'
'-x, -y, -z'
'x, -y-1/2, z-1/2'

loop_
_atom_site_label
_atom_site_type_symbol
_atom_site_fract_x
_atom_site_fract_y
_atom_site_fract_z
_atom_site_U_iso_or_equiv
_atom_site_adp_type
_atom_site_occupancy
_atom_site_site_symmetry_order
_atom_site_calc_flag
_atom_site_refinement_flags_posn
_atom_site_refinement_flags_adp
Gd1 Gd 0.69449(2) 0.57395(2) 0.89560(2) 0.01848(8) Uani 1 1 d . .
I1 I 0.64854(3) 0.38388(3) 0.94093(3) 0.03029(11) Uani 1 1 d . .
N1 N 0.7651(3) 0.4157(4) 0.6950(4) 0.0341(13) Uani 1 1 d . .
O1 O 0.5920(2) 0.5868(3) 0.7345(3) 0.0250(9) Uani 1 1 d . .
Si1 Si 0.82671(10) 0.73508(12) 1.02416(14) 0.0273(4) Uani 1 1 d . .
B1 B 0.7845(4) 0.4890(5) 0.7687(6) 0.0289(15) Uani 1 1 d . .
C6 C 0.7292(3) 0.7094(4) 1.0308(5) 0.0228(12) Uani 1 1 d . .
C7 C 0.7111(3) 0.6375(4) 1.0933(4) 0.0216(11) Uani 1 1 d . .
C11 C 0.7579(4) 0.5808(4) 1.1754(4) 0.0248(12) Uani 1 1 d . .
H11 H 0.8119 0.5874 1.1984 0.030 Uiso 1 1 calc R .
C12 C 0.7243(4) 0.5163(4) 1.2213(4) 0.0281(13) Uani 1 1 d . .
H12 H 0.7560 0.4798 1.2774 0.034 Uiso 1 1 calc R .
C13 C 0.6454(4) 0.5023(4) 1.1888(5) 0.0269(13) Uani 1 1 d . .
H13 H 0.6246 0.4575 1.2232 0.032 Uiso 1 1 calc R .
C14 C 0.5976(4) 0.5531(4) 1.1071(4) 0.0237(12) Uani 1 1 d . .
H14 H 0.5439 0.5437 1.0845 0.028 Uiso 1 1 calc R .
C8 C 0.6299(3) 0.6193(4) 1.0578(4) 0.0213(11) Uani 1 1 d . .
C9 C 0.5956(4) 0.6808(4) 0.9716(4) 0.0239(12) Uani 1 1 d . .
C15 C 0.5191(4) 0.6932(4) 0.9076(5) 0.0269(13) Uani 1 1 d . .
H15 H 0.4796 0.6581 0.9199 0.032 Uiso 1 1 calc R .
C16 C 0.5021(4) 0.7565(5) 0.8270(5) 0.0313(14) Uani 1 1 d . .
H16 H 0.4506 0.7649 0.7831 0.038 Uiso 1 1 calc R .
C17 C 0.5608(4) 0.8091(4) 0.8094(5) 0.0303(14) Uani 1 1 d . .
H17 H 0.5477 0.8521 0.7529 0.036 Uiso 1 1 calc R .
C18 C 0.6359(4) 0.8009(4) 0.8701(5) 0.0266(13) Uani 1 1 d . U
H18 H 0.6742 0.8362 0.8549 0.032 Uiso 1 1 calc R .
C10 C 0.6550(3) 0.7401(4) 0.9541(4) 0.0182(10) Uani 1 1 d . U
C19 C 0.8355(4) 0.8555(5) 0.9782(6) 0.0421(17) Uani 1 1 d . .
H19A H 0.8242 0.9003 1.0256 0.063 Uiso 1 1 calc GR .
H19B H 0.7993 0.8639 0.9072 0.063 Uiso 1 1 calc GR .
H19C H 0.8876 0.8655 0.9776 0.063 Uiso 1 1 calc GR .
C20 C 0.9050(4) 0.7180(5) 1.1514(5) 0.0376(16) Uani 1 1 d . .
H20A H 0.9532 0.7404 1.1453 0.056 Uiso 1 1 calc GR .
H20B H 0.9096 0.6518 1.1692 0.056 Uiso 1 1 calc GR .
H20C H 0.8932 0.7527 1.2066 0.056 Uiso 1 1 calc GR .
C1 C 0.7681(3) 0.5917(5) 0.7404(5) 0.0263(13) Uani 1 1 d . .
H1 H 0.7367 0.6087 0.6670 0.032 Uiso 1 1 calc R .
C2 C 0.7924(4) 0.6627(5) 0.8165(5) 0.0326(14) Uani 1 1 d . .
H2 H 0.7810 0.7285 0.7931 0.039 Uiso 1 1 calc R .
C3 C 0.8299(4) 0.6453(4) 0.9251(5) 0.0284(13) Uani 1 1 d . .
C4 C 0.8459(4) 0.5508(5) 0.9565(5) 0.0298(13) Uani 1 1 d . .
H4 H 0.8737 0.5374 1.0321 0.036 Uiso 1 1 calc R .
C5 C 0.8229(4) 0.4764(5) 0.8882(5) 0.0303(14) Uani 1 1 d . .
H5 H 0.8316 0.4120 0.9174 0.036 Uiso 1 1 calc R .
C21 C 0.7202(5) 0.4279(6) 0.5844(5) 0.0442(18) Uani 1 1 d . .
H21A H 0.7075 0.4946 0.5718 0.053 Uiso 1 1 calc R .
H21B H 0.6715 0.3937 0.5700 0.053 Uiso 1 1 calc R .
C22 C 0.7586(6) 0.3957(6) 0.5069(6) 0.054(2) Uani 1 1 d . .
H22A H 0.8104 0.4214 0.5270 0.080 Uiso 1 1 calc GR .
H22B H 0.7290 0.4171 0.4364 0.080 Uiso 1 1 calc GR .
H22C H 0.7613 0.3278 0.5075 0.080 Uiso 1 1 calc GR .
C23 C 0.7855(5) 0.3192(5) 0.7247(6) 0.0419(17) Uani 1 1 d . .
H23A H 0.8236 0.3182 0.7961 0.050 Uiso 1 1 calc R .
H23B H 0.8102 0.2929 0.6763 0.050 Uiso 1 1 calc R .
C24 C 0.7199(6) 0.2581(6) 0.7235(8) 0.062(3) Uani 1 1 d . .
H24A H 0.7018 0.2755 0.7813 0.093 Uiso 1 1 calc GR .
H24B H 0.7367 0.1933 0.7316 0.093 Uiso 1 1 calc GR .
H24C H 0.6784 0.2657 0.6567 0.093 Uiso 1 1 calc GR .
C28 C 0.5282(4) 0.5228(7) 0.7112(6) 0.0519(15) Uani 1 1 d . U
H28A H 0.5109 0.5158 0.7728 0.062 Uiso 1 1 calc R .
H28B H 0.5430 0.4610 0.6923 0.062 Uiso 1 1 calc R .
C27 C 0.4664(5) 0.5638(7) 0.6213(6) 0.0553(14) Uani 1 1 d . U
H27A H 0.4478 0.5175 0.5645 0.066 Uiso 1 1 calc R .
H27B H 0.4230 0.5827 0.6440 0.066 Uiso 1 1 calc R .
C26 C 0.4976(5) 0.6451(7) 0.5832(6) 0.0535(16) Uani 1 1 d . U
H26A H 0.4764 0.7033 0.6012 0.064 Uiso 1 1 calc R .
H26B H 0.4854 0.6423 0.5062 0.064 Uiso 1 1 calc R .
C25 C 0.5826(4) 0.6400(5) 0.6384(5) 0.0325(14) Uani 1 1 d . .
H25A H 0.6081 0.6083 0.5940 0.039 Uiso 1 1 calc R .
H25B H 0.6046 0.7030 0.6555 0.039 Uiso 1 1 calc R .
C31 C 1.0178(5) 0.4503(7) 1.2063(8) 0.057(2) Uani 1 1 d . .
H31 H 1.0469 0.4465 1.1603 0.068 Uiso 1 1 calc R .
C32 C 1.0353(5) 0.5178(7) 1.2843(9) 0.063(3) Uani 1 1 d . .
H32 H 1.0756 0.5604 1.2904 0.076 Uiso 1 1 calc R .
C33 C 0.9945(5) 0.5229(7) 1.3523(8) 0.061(2) Uani 1 1 d . .
H33 H 1.0073 0.5681 1.4065 0.073 Uiso 1 1 calc R .
C34 C 0.9355(5) 0.4630(7) 1.3417(8) 0.060(2) Uani 1 1 d . .
H34 H 0.9073 0.4671 1.3889 0.072 Uiso 1 1 calc R .
C35 C 0.9162(5) 0.3978(7) 1.2651(9) 0.065(3) Uani 1 1 d . .
H35 H 0.8741 0.3578 1.2582 0.077 Uiso 1 1 calc R .
C30 C 0.9585(5) 0.3888(6) 1.1953(8) 0.057(2) Uani 1 1 d . .
C29 C 0.9413(7) 0.3150(8) 1.1109(8) 0.075(3) Uani 1 1 d . .
H29A H 0.9637 0.3330 1.0575 0.113 Uiso 1 1 calc GR .
H29B H 0.8859 0.3085 1.0785 0.113 Uiso 1 1 calc GR .
H29C H 0.9631 0.2557 1.1422 0.113 Uiso 1 1 calc GR .

loop_
_atom_site_aniso_label
_atom_site_aniso_U_11
_atom_site_aniso_U_22
_atom_site_aniso_U_33
_atom_site_aniso_U_23
_atom_site_aniso_U_13
_atom_site_aniso_U_12
Gd1 0.02461(15) 0.01599(13) 0.01649(13) 0.00112(10) 0.00901(10) -0.00003(11)
I1 0.0525(3) 0.01616(18) 0.0272(2) -0.00067(14) 0.01992(18) -0.00384(16)
N1 0.028(3) 0.044(3) 0.028(3) -0.003(2) 0.008(2) 0.004(2)
O1 0.028(2) 0.031(2) 0.0179(19) 0.0052(16) 0.0092(16) -0.0035(17)
Si1 0.0275(9) 0.0236(8) 0.0289(8) 0.0026(7) 0.0069(7) -0.0053(7)
B1 0.023(4) 0.037(4) 0.030(3) 0.000(3) 0.014(3) 0.008(3)
C6 0.029(3) 0.016(3) 0.025(3) -0.002(2) 0.010(2) -0.003(2)
C7 0.030(3) 0.019(3) 0.017(2) -0.002(2) 0.010(2) 0.000(2)
C11 0.026(3) 0.027(3) 0.021(3) -0.002(2) 0.006(2) -0.002(2)
C12 0.043(4) 0.023(3) 0.018(3) 0.002(2) 0.010(3) -0.001(3)
C13 0.041(4) 0.024(3) 0.022(3) 0.002(2) 0.019(3) -0.002(3)
C14 0.031(3) 0.024(3) 0.020(3) -0.002(2) 0.014(2) -0.003(2)
C8 0.027(3) 0.020(3) 0.019(3) -0.003(2) 0.012(2) 0.002(2)
C9 0.036(3) 0.019(3) 0.021(3) -0.003(2) 0.014(2) -0.001(2)
C15 0.030(3) 0.027(3) 0.027(3) -0.002(2) 0.014(3) 0.003(2)
C16 0.029(3) 0.036(4) 0.030(3) 0.006(3) 0.010(3) 0.013(3)
C17 0.038(4) 0.023(3) 0.031(3) 0.009(2) 0.013(3) 0.012(3)
C18 0.039(4) 0.018(3) 0.027(3) 0.006(2) 0.016(3) 0.004(2)
C10 0.0163(17) 0.0225(18) 0.0182(17) -0.0105(14) 0.0091(14) -0.0068(14)
C19 0.044(4) 0.030(4) 0.055(5) 0.006(3) 0.018(4) -0.011(3)
C20 0.032(4) 0.044(4) 0.031(3) -0.003(3) 0.002(3) -0.009(3)
C1 0.022(3) 0.043(4) 0.017(3) 0.004(2) 0.012(2) 0.000(3)
C2 0.028(3) 0.036(3) 0.034(3) 0.008(3) 0.010(3) 0.001(3)
C3 0.026(3) 0.030(3) 0.031(3) 0.002(3) 0.012(3) -0.005(2)
C4 0.029(3) 0.038(4) 0.026(3) 0.006(3) 0.014(3) 0.006(3)
C5 0.027(3) 0.036(3) 0.030(3) 0.009(3) 0.012(3) 0.006(3)
C21 0.046(4) 0.059(5) 0.025(3) -0.005(3) 0.008(3) 0.004(4)
C22 0.078(6) 0.051(5) 0.039(4) -0.011(4) 0.028(4) -0.005(4)
C23 0.052(5) 0.039(4) 0.040(4) -0.003(3) 0.021(3) -0.002(3)
C24 0.082(7) 0.038(4) 0.082(6) -0.028(4) 0.049(6) -0.014(4)
C28 0.040(3) 0.073(4) 0.035(3) 0.018(3) 0.001(2) -0.015(3)
C27 0.043(3) 0.077(4) 0.037(2) 0.020(3) 0.001(2) -0.013(3)
C26 0.042(3) 0.076(4) 0.035(3) 0.019(3) 0.002(2) -0.009(3)
C25 0.042(4) 0.032(3) 0.025(3) 0.011(3) 0.014(3) 0.001(3)
C31 0.040(5) 0.067(6) 0.070(6) 0.021(5) 0.025(4) 0.010(4)
C32 0.038(5) 0.063(6) 0.093(7) 0.013(6) 0.028(5) 0.003(4)
C33 0.044(5) 0.055(5) 0.078(6) 0.009(5) 0.013(5) 0.005(4)
C34 0.052(5) 0.059(6) 0.077(6) 0.004(5) 0.030(5) 0.006(4)
C35 0.045(5) 0.065(6) 0.093(8) -0.002(6) 0.036(5) 0.002(4)
C30 0.041(5) 0.052(5) 0.074(6) 0.023(5) 0.013(4) 0.013(4)
C29 0.079(8) 0.077(7) 0.064(6) 0.003(6) 0.015(5) 0.014(6)

loop_
_atom_type_symbol
_atom_type_description
_atom_type_scat_dispersion_real
_atom_type_scat_dispersion_imag
_atom_type_scat_source
C C 0.0033 0.0016 'International Tables Vol C Tables 4.2.6.8 and 6.1.1.4'
H H 0.0000 0.0000 'International Tables Vol C Tables 4.2.6.8 and 6.1.1.4'
B B 0.0013 0.0007 'International Tables Vol C Tables 4.2.6.8 and 6.1.1.4'
Gd Gd -0.1653 3.9035 'International Tables Vol C Tables 4.2.6.8 and 6.1.1.4'
I I -0.4742 1.8119 'International Tables Vol C Tables 4.2.6.8 and 6.1.1.4'
N N 0.0061 0.0033 'International Tables Vol C Tables 4.2.6.8 and 6.1.1.4'
O O 0.0106 0.0060 'International Tables Vol C Tables 4.2.6.8 and 6.1.1.4'
Si Si 0.0817 0.0704 'International Tables Vol C Tables 4.2.6.8 and 6.1.1.4'

loop_
_geom_angle_atom_site_label_1
_geom_angle_atom_site_label_2
_geom_angle_atom_site_label_3
_geom_angle
O1 Gd1 I1 93.62(10)
O1 Gd1 C6 121.44(17)
O1 Gd1 C7 131.65(16)
O1 Gd1 C8 105.65(15)
O1 Gd1 C9 82.66(16)
O1 Gd1 C10 89.26(15)
O1 Gd1 C1 75.69(16)
O1 Gd1 C2 92.25(17)
O1 Gd1 C3 123.04(17)
O1 Gd1 C4 137.07(17)
O1 Gd1 C5 116.04(17)
C6 Gd1 I1 124.31(13)
C6 Gd1 C7 31.22(17)
C6 Gd1 C8 50.88(17)
C6 Gd1 C9 51.58(18)
C6 Gd1 C10 32.58(17)
C6 Gd1 C1 112.27(19)
C6 Gd1 C2 83.1(2)
C6 Gd1 C3 66.2(2)
C6 Gd1 C4 83.5(2)
C6 Gd1 C5 112.7(2)
C7 Gd1 I1 93.10(12)
C7 Gd1 C8 29.54(17)
C7 Gd1 C9 49.00(17)
C7 Gd1 C1 139.04(18)
C7 Gd1 C5 112.31(18)
C8 Gd1 I1 80.48(11)
C9 Gd1 I1 99.25(12)
C9 Gd1 C8 28.95(16)
C9 Gd1 C1 137.57(18)
C10 Gd1 I1 129.01(11)
C10 Gd1 C7 51.14(16)
C10 Gd1 C8 50.09(16)
C10 Gd1 C9 30.80(16)
C10 Gd1 C1 112.08(18)
C10 Gd1 C2 88.79(19)
C10 Gd1 C5 140.68(18)
C1 Gd1 I1 117.92(13)
C1 Gd1 C8 161.58(18)
C2 Gd1 I1 141.76(15)
C2 Gd1 C7 110.61(19)
C2 Gd1 C8 133.60(19)
C2 Gd1 C9 118.98(19)
C2 Gd1 C1 29.2(2)
C2 Gd1 C5 62.2(2)
C3 Gd1 I1 130.69(14)
C3 Gd1 C7 85.81(19)
C3 Gd1 C8 114.29(18)
C3 Gd1 C9 115.74(19)
C3 Gd1 C10 86.91(18)
C3 Gd1 C1 54.01(19)
C3 Gd1 C2 30.91(19)
C3 Gd1 C4 31.3(2)
C3 Gd1 C5 54.4(2)
C4 Gd1 I1 99.44(14)
C4 Gd1 C7 88.46(19)
C4 Gd1 C8 116.75(18)
C4 Gd1 C9 134.11(19)
C4 Gd1 C10 112.32(18)
C4 Gd1 C1 62.03(18)
C4 Gd1 C2 53.72(19)
C4 Gd1 C5 29.3(2)
C5 Gd1 I1 81.41(14)
C5 Gd1 C8 135.26(17)
C5 Gd1 C9 161.26(18)
C5 Gd1 C1 53.25(18)
B1 N1 C21 123.8(6)
B1 N1 C23 122.3(6)
C23 N1 C21 113.8(6)
C28 O1 Gd1 119.8(4)
C28 O1 C25 106.9(5)
C25 O1 Gd1 132.5(4)
C6 Si1 Gd1 49.27(17)
C19 Si1 Gd1 126.2(3)
C19 Si1 C6 113.0(3)
C19 Si1 C3 112.1(3)
C20 Si1 Gd1 126.2(2)
C20 Si1 C6 113.5(3)
C20 Si1 C19 107.6(3)
C20 Si1 C3 111.6(3)
C3 Si1 Gd1 49.70(19)
C3 Si1 C6 99.0(3)
N1 B1 Gd1 130.0(5)
N1 B1 C1 124.2(6)
N1 B1 C5 124.7(6)
C1 B1 Gd1 69.5(3)
C1 B1 C5 111.1(6)
C5 B1 Gd1 66.8(3)
Si1 C6 Gd1 97.6(2)
C7 C6 Gd1 79.7(3)
C7 C6 Si1 125.6(4)
C7 C6 C10 106.3(5)
C10 C6 Gd1 77.1(3)
C10 C6 Si1 126.3(4)
C6 C7 Gd1 69.1(3)
C6 C7 C8 110.7(5)
C11 C7 Gd1 114.4(4)
C11 C7 C6 132.0(6)
C11 C7 C8 117.2(5)
C8 C7 Gd1 81.2(3)
C7 C11 H11 120.3
C12 C11 C7 119.3(6)
C12 C11 H11 120.3
C11 C12 H12 118.7
C11 C12 C13 122.6(6)
C13 C12 H12 118.7
C12 C13 H13 119.8
C14 C13 C12 120.5(6)
C14 C13 H13 119.8
C13 C14 H14 120.7
C13 C14 C8 118.6(6)
C8 C14 H14 120.7
C7 C8 Gd1 69.3(3)
C14 C8 Gd1 123.6(4)
C14 C8 C7 121.7(5)
C14 C8 C9 131.3(6)
C9 C8 Gd1 73.0(3)
C9 C8 C7 106.9(5)
C8 C9 Gd1 78.0(3)
C8 C9 C10 109.5(5)
C15 C9 Gd1 119.2(4)
C15 C9 C8 131.6(6)
C15 C9 C10 118.9(5)
C10 C9 Gd1 69.5(3)
C9 C15 H15 120.2
C16 C15 C9 119.5(6)
C16 C15 H15 120.2
C15 C16 H16 120.0
C15 C16 C17 120.1(6)
C17 C16 H16 120.0
C16 C17 H17 118.6
C18 C17 C16 122.9(6)
C18 C17 H17 118.6
C17 C18 H18 120.6
C17 C18 C10 118.7(6)
C10 C18 H18 120.6
C6 C10 Gd1 70.3(3)
C9 C10 Gd1 79.7(3)
C9 C10 C6 106.5(5)
C18 C10 Gd1 110.0(4)
C18 C10 C6 133.3(5)
C18 C10 C9 119.7(5)
Si1 C19 H19A 109.5
Si1 C19 H19B 109.5
Si1 C19 H19C 109.5
H19A C19 H19B 109.5
H19A C19 H19C 109.5
H19B C19 H19C 109.5
Si1 C20 H20A 109.5
Si1 C20 H20B 109.5
Si1 C20 H20C 109.5
H20A C20 H20B 109.5
H20A C20 H20C 109.5
H20B C20 H20C 109.5
Gd1 C1 H1 119.1
B1 C1 Gd1 80.5(3)
B1 C1 H1 119.1
C2 C1 Gd1 69.4(3)
C2 C1 B1 121.8(6)
C2 C1 H1 119.1
Gd1 C2 H2 118.2
C1 C2 Gd1 81.4(4)
C1 C2 H2 118.2
C1 C2 C3 123.5(6)
C3 C2 Gd1 70.9(4)
C3 C2 H2 118.2
Si1 C3 Gd1 97.2(3)
C2 C3 Gd1 78.2(4)
C2 C3 Si1 119.7(5)
C2 C3 C4 117.2(6)
C4 C3 Gd1 76.5(4)
C4 C3 Si1 119.9(5)
Gd1 C4 H4 118.2
C3 C4 Gd1 72.3(4)
C3 C4 H4 118.2
C5 C4 Gd1 80.3(4)
C5 C4 C3 123.5(6)
C5 C4 H4 118.2
Gd1 C5 H5 118.7
B1 C5 Gd1 82.7(4)
B1 C5 H5 118.7
C4 C5 Gd1 70.5(4)
C4 C5 B1 122.6(6)
C4 C5 H5 118.7
N1 C21 H21A 108.4
N1 C21 H21B 108.4
N1 C21 C22 115.4(7)
H21A C21 H21B 107.5
C22 C21 H21A 108.4
C22 C21 H21B 108.4
C21 C22 H22A 109.5
C21 C22 H22B 109.5
C21 C22 H22C 109.5
H22A C22 H22B 109.5
H22A C22 H22C 109.5
H22B C22 H22C 109.5
N1 C23 H23A 108.6
N1 C23 H23B 108.6
N1 C23 C24 114.9(7)
H23A C23 H23B 107.5
C24 C23 H23A 108.6
C24 C23 H23B 108.6
C23 C24 H24A 109.5
C23 C24 H24B 109.5
C23 C24 H24C 109.5
H24A C24 H24B 109.5
H24A C24 H24C 109.5
H24B C24 H24C 109.5
O1 C28 H28A 110.5
O1 C28 H28B 110.5
O1 C28 C27 106.1(6)
H28A C28 H28B 108.7
C27 C28 H28A 110.5
C27 C28 H28B 110.5
C28 C27 H27A 110.0
C28 C27 H27B 110.0
H27A C27 H27B 108.4
C26 C27 C28 108.4(7)
C26 C27 H27A 110.0
C26 C27 H27B 110.0
C27 C26 H26A 110.8
C27 C26 H26B 110.8
C27 C26 C25 104.8(6)
H26A C26 H26B 108.9
C25 C26 H26A 110.8
C25 C26 H26B 110.8
O1 C25 C26 105.2(5)
O1 C25 H25A 110.7
O1 C25 H25B 110.7
C26 C25 H25A 110.7
C26 C25 H25B 110.7
H25A C25 H25B 108.8
C32 C31 H31 119.7
C30 C31 H31 119.7
C30 C31 C32 120.5(9)
C31 C32 H32 119.9
C33 C32 C31 120.2(9)
C33 C32 H32 119.9
C32 C33 H33 120.1
C34 C33 C32 119.8(10)
C34 C33 H33 120.1
C33 C34 H34 119.4
C35 C34 C33 121.3(10)
C35 C34 H34 119.4
C34 C35 H35 119.8
C34 C35 C30 120.4(9)
C30 C35 H35 119.8
C31 C30 C35 117.7(10)
C31 C30 C29 119.7(10)
C35 C30 C29 122.6(9)
C30 C29 H29A 109.5
C30 C29 H29B 109.5
C30 C29 H29C 109.5
H29A C29 H29B 109.5
H29A C29 H29C 109.5
H29B C29 H29C 109.5

loop_
_geom_bond_atom_site_label_1
_geom_bond_atom_site_label_2
_geom_bond_distance
Gd1 I1 2.9914(5)
Gd1 O1 2.378(4)
Gd1 C6 2.605(6)
Gd1 C7 2.743(5)
Gd1 C8 2.899(5)
Gd1 C9 2.834(6)
Gd1 C10 2.698(5)
Gd1 C1 2.867(6)
Gd1 C2 2.713(7)
Gd1 C3 2.620(6)
Gd1 C4 2.674(6)
Gd1 C5 2.797(6)
N1 B1 1.415(9)
N1 C21 1.462(9)
N1 C23 1.461(9)
O1 C28 1.451(9)
O1 C25 1.468(7)
Si1 C6 1.877(6)
Si1 C19 1.869(7)
Si1 C20 1.864(7)
Si1 C3 1.876(7)
B1 C1 1.534(10)
B1 C5 1.545(9)
C6 C7 1.445(8)
C6 C10 1.490(8)
C7 C11 1.420(8)
C7 C8 1.446(8)
C11 H11 0.9500
C11 C12 1.377(8)
C12 H12 0.9500
C12 C13 1.396(9)
C13 H13 0.9500
C13 C14 1.376(9)
C14 H14 0.9500
C14 C8 1.404(8)
C8 C9 1.434(8)
C9 C15 1.408(9)
C9 C10 1.475(8)
C15 H15 0.9500
C15 C16 1.376(9)
C16 H16 0.9500
C16 C17 1.411(10)
C17 H17 0.9500
C17 C18 1.369(9)
C18 H18 0.9500
C18 C10 1.384(8)
C19 H19A 0.9800
C19 H19B 0.9800
C19 H19C 0.9800
C20 H20A 0.9800
C20 H20B 0.9800
C20 H20C 0.9800
C1 H1 1.0000
C1 C2 1.415(9)
C2 H2 1.0000
C2 C3 1.424(9)
C3 C4 1.429(9)
C4 H4 1.0000
C4 C5 1.387(10)
C5 H5 1.0000
C21 H21A 0.9900
C21 H21B 0.9900
C21 C22 1.521(11)
C22 H22A 0.9800
C22 H22B 0.9800
C22 H22C 0.9800
C23 H23A 0.9900
C23 H23B 0.9900
C23 C24 1.497(11)
C24 H24A 0.9800
C24 H24B 0.9800
C24 H24C 0.9800
C28 H28A 0.9900
C28 H28B 0.9900
C28 C27 1.490(10)
C27 H27A 0.9900
C27 H27B 0.9900
C27 C26 1.472(12)
C26 H26A 0.9900
C26 H26B 0.9900
C26 C25 1.508(10)
C25 H25A 0.9900
C25 H25B 0.9900
C31 H31 0.9500
C31 C32 1.391(14)
C31 C30 1.381(13)
C32 H32 0.9500
C32 C33 1.372(14)
C33 H33 0.9500
C33 C34 1.364(13)
C34 H34 0.9500
C34 C35 1.356(14)
C35 H35 0.9500
C35 C30 1.419(14)
C30 C29 1.514(15)
C29 H29A 0.9800
C29 H29B 0.9800
C29 H29C 0.9800

loop_
_geom_torsion_atom_site_label_1
_geom_torsion_atom_site_label_2
_geom_torsion_atom_site_label_3
_geom_torsion_atom_site_label_4
_geom_torsion
Gd1 O1 C28 C27 165.4(5)
Gd1 O1 C25 C26 -160.1(5)
Gd1 Si1 C6 C7 82.7(5)
Gd1 Si1 C6 C10 -79.6(5)
Gd1 Si1 C3 C2 80.5(5)
Gd1 Si1 C3 C4 -78.5(5)
Gd1 B1 C1 C2 58.4(5)
Gd1 B1 C5 C4 -61.2(6)
Gd1 C6 C7 C11 104.5(6)
Gd1 C6 C7 C8 -71.4(4)
Gd1 C6 C10 C9 72.3(4)
Gd1 C6 C10 C18 -99.3(6)
Gd1 C7 C11 C12 -96.5(6)
Gd1 C7 C8 C14 117.4(5)
Gd1 C7 C8 C9 -63.8(4)
Gd1 C8 C9 C15 118.6(6)
Gd1 C8 C9 C10 -62.9(4)
Gd1 C9 C15 C16 -77.9(6)
Gd1 C9 C10 C6 -65.7(3)
Gd1 C9 C10 C18 107.3(5)
Gd1 C1 C2 C3 60.2(6)
Gd1 C2 C3 Si1 -91.6(4)
Gd1 C2 C3 C4 67.9(5)
Gd1 C3 C4 C5 64.9(6)
Gd1 C4 C5 B1 67.3(6)
N1 B1 C1 Gd1 125.1(6)
N1 B1 C1 C2 -176.5(6)
N1 B1 C5 Gd1 -123.6(6)
N1 B1 C5 C4 175.2(6)
O1 C28 C27 C26 7.3(11)
Si1 C6 C7 Gd1 -92.0(4)
Si1 C6 C7 C11 12.5(9)
Si1 C6 C7 C8 -163.4(4)
Si1 C6 C10 Gd1 90.1(4)
Si1 C6 C10 C9 162.4(4)
Si1 C6 C10 C18 -9.2(9)
Si1 C3 C4 Gd1 90.6(4)
Si1 C3 C4 C5 155.5(5)
B1 N1 C21 C22 122.7(8)
B1 N1 C23 C24 108.2(8)
B1 C1 C2 Gd1 -63.8(5)
B1 C1 C2 C3 -3.6(10)
C6 Si1 C3 Gd1 -0.1(3)
C6 Si1 C3 C2 80.4(5)
C6 Si1 C3 C4 -78.5(5)
C6 C7 C11 C12 -179.7(6)
C6 C7 C8 Gd1 63.6(4)
C6 C7 C8 C14 -178.9(5)
C6 C7 C8 C9 -0.2(6)
C7 C6 C10 Gd1 -75.0(4)
C7 C6 C10 C9 -2.7(6)
C7 C6 C10 C18 -174.3(6)
C7 C11 C12 C13 1.6(9)
C7 C8 C9 Gd1 61.3(4)
C7 C8 C9 C15 179.9(6)
C7 C8 C9 C10 -1.6(6)
C11 C7 C8 Gd1 -112.9(5)
C11 C7 C8 C14 4.5(8)
C11 C7 C8 C9 -176.7(5)
C11 C12 C13 C14 0.7(9)
C12 C13 C14 C8 -0.2(9)
C13 C14 C8 Gd1 82.5(6)
C13 C14 C8 C7 -2.4(8)
C13 C14 C8 C9 179.2(6)
C14 C8 C9 Gd1 -120.1(6)
C14 C8 C9 C15 -1.5(11)
C14 C8 C9 C10 177.0(6)
C8 C7 C11 C12 -4.0(8)
C8 C9 C15 C16 -178.1(6)
C8 C9 C10 Gd1 68.4(4)
C8 C9 C10 C6 2.7(6)
C8 C9 C10 C18 175.7(5)
C9 C15 C16 C17 -0.5(9)
C15 C9 C10 Gd1 -112.8(5)
C15 C9 C10 C6 -178.6(5)
C15 C9 C10 C18 -5.6(8)
C15 C16 C17 C18 -0.5(10)
C16 C17 C18 C10 -1.7(9)
C17 C18 C10 Gd1 94.0(6)
C17 C18 C10 C6 175.4(6)
C17 C18 C10 C9 4.6(8)
C10 C6 C7 Gd1 73.2(4)
C10 C6 C7 C11 177.7(6)
C10 C6 C7 C8 1.8(6)
C10 C9 C15 C16 3.5(8)
C19 Si1 C6 Gd1 118.8(3)
C19 Si1 C6 C7 -158.5(5)
C19 Si1 C6 C10 39.2(6)
C19 Si1 C3 Gd1 -119.4(3)
C19 Si1 C3 C2 -39.0(6)
C19 Si1 C3 C4 162.1(5)
C20 Si1 C6 Gd1 -118.3(3)
C20 Si1 C6 C7 -35.6(6)
C20 Si1 C6 C10 162.1(5)
C20 Si1 C3 Gd1 119.8(3)
C20 Si1 C3 C2 -159.8(5)
C20 Si1 C3 C4 41.3(6)
C1 B1 C5 Gd1 54.9(5)
C1 B1 C5 C4 -6.3(9)
C1 C2 C3 Gd1 -65.3(6)
C1 C2 C3 Si1 -156.8(5)
C1 C2 C3 C4 2.6(10)
C2 C3 C4 Gd1 -68.9(5)
C2 C3 C4 C5 -4.0(10)
C3 Si1 C6 Gd1 0.1(3)
C3 Si1 C6 C7 82.8(5)
C3 Si1 C6 C10 -79.5(5)
C3 C4 C5 Gd1 -61.0(6)
C3 C4 C5 B1 6.2(10)
C5 B1 C1 Gd1 -53.4(5)
C5 B1 C1 C2 5.0(8)
C21 N1 B1 Gd1 84.5(8)
C21 N1 B1 C1 -6.4(10)
C21 N1 B1 C5 172.0(6)
C21 N1 C23 C24 -69.1(9)
C23 N1 B1 Gd1 -92.5(7)
C23 N1 B1 C1 176.6(6)
C23 N1 B1 C5 -5.1(10)
C23 N1 C21 C22 -60.0(9)
C28 O1 C25 C26 30.2(8)
C28 C27 C26 C25 10.9(11)
C27 C26 C25 O1 -24.9(9)
C25 O1 C28 C27 -23.3(9)
C31 C32 C33 C34 -1.5(14)
C32 C31 C30 C35 0.6(13)
C32 C31 C30 C29 -179.1(9)
C32 C33 C34 C35 0.2(15)
C33 C34 C35 C30 1.6(15)
C34 C35 C30 C31 -1.9(14)
C34 C35 C30 C29 177.7(9)
C30 C31 C32 C33 1.1(14)
